data_4328707
loop_
_publ_author_name
'Jian Wu'
'Daniel J. MacDonald'
'Rodolphe Cl\'erac'
'Ie-Rang Jeon'
'Michael Jennings'
'Alan J. Lough'
'James Britten'
'Craig Robertson'
'Paul A. Dube'
'Kathryn E. Preuss'

_publ_section_title
;
 Metal Complexes of Bridging Neutral Radical Ligands: pymDTDA and pymDSDA
;
_journal_name_full 'Inorganic Chemistry'
_journal_page_first 3827
_journal_page_last 3839
_journal_paper_doi 10.1021/ic3000284
_journal_volume 51
_journal_year 2012
_chemical_formula_moiety 'C15 H5 F12 N4 Ni O4 S2'
_chemical_formula_sum 'C15 H5 F12 N4 Ni O4 S2'
_chemical_formula_weight 656.06
_chemical_name_systematic
; 
 ? 
;
_space_group_IT_number 2
_symmetry_cell_setting triclinic
_symmetry_space_group_name_Hall '-P 1'
_symmetry_space_group_name_H-M 'P -1'
_atom_sites_solution_hydrogens geom
_atom_sites_solution_primary heavy
_atom_sites_solution_secondary difmap
_audit_creation_method SHELXL-97
_cell_angle_alpha 107.848(5)
_cell_angle_beta 100.353(5)
_cell_angle_gamma 100.592(4)
_cell_formula_units_Z 2
_cell_length_a 9.6479(8)
_cell_length_b 9.9657(9)
_cell_length_c 12.3761(9)
_cell_measurement_reflns_used 2699
_cell_measurement_temperature 100(2)
_cell_measurement_theta_max 27.48
_cell_measurement_theta_min 1.70
_cell_volume 1077.36(16)
_computing_cell_refinement 'DENZO-SMN (Otwinowski & Minor, 1997)'
_computing_data_collection 'COLLECT (Nonius, 1997-2001)'
_computing_data_reduction DENZO-SMN
_computing_molecular_graphics 'SHELXTL/PC (Sheldrick, 2001)'
_computing_publication_material SHELXTL/PC
_computing_structure_refinement 'SHELXL-97 (Sheldrick, 1997)'
_computing_structure_solution 'SHELXS-97 (Sheldrick, 1997)'
_diffrn_ambient_temperature 100(2)
_diffrn_measured_fraction_theta_full 0.985
_diffrn_measured_fraction_theta_max 0.985
_diffrn_measurement_device_type 'Nonius Kappa-CCD'
_diffrn_measurement_method '\f scans, and \w scans with \k offsets'
_diffrn_radiation_monochromator graphite
_diffrn_radiation_source 'fine-focus sealed tube'
_diffrn_radiation_type MoK\a
_diffrn_radiation_wavelength 0.71073
_diffrn_reflns_av_R_equivalents 0.053
_diffrn_reflns_av_sigmaI/netI 0.0585
_diffrn_reflns_limit_h_max 12
_diffrn_reflns_limit_h_min -12
_diffrn_reflns_limit_k_max 12
_diffrn_reflns_limit_k_min -11
_diffrn_reflns_limit_l_max 15
_diffrn_reflns_limit_l_min -15
_diffrn_reflns_number 9663
_diffrn_reflns_theta_full 26.37
_diffrn_reflns_theta_max 26.37
_diffrn_reflns_theta_min 2.71
_diffrn_standards_number 0
_exptl_absorpt_coefficient_mu 1.232
_exptl_absorpt_correction_T_max 0.8612
_exptl_absorpt_correction_T_min 0.6724
_exptl_absorpt_correction_type multi-scan
_exptl_absorpt_process_details 'DENZO-SMN (Otwinowski & Minor, 1997)'
_exptl_crystal_colour red
_exptl_crystal_density_diffrn 2.022
_exptl_crystal_description plate
_exptl_crystal_F_000 646
_exptl_crystal_size_max 0.35
_exptl_crystal_size_mid 0.20
_exptl_crystal_size_min 0.13
_refine_diff_density_max 1.098
_refine_diff_density_min -1.076
_refine_diff_density_rms 0.132
_refine_ls_extinction_method none
_refine_ls_goodness_of_fit_ref 1.027
_refine_ls_hydrogen_treatment constr
_refine_ls_matrix_type full
_refine_ls_number_parameters 370
_refine_ls_number_reflns 4352
_refine_ls_number_restraints 0
_refine_ls_restrained_S_all 1.027
_refine_ls_R_factor_all 0.0752
_refine_ls_R_factor_gt 0.0560
_refine_ls_shift/su_max 0.001
_refine_ls_shift/su_mean 0.000
_refine_ls_structure_factor_coef Fsqd
_refine_ls_weighting_details 'calc w=1/[\s^2^(Fo^2^)+(0.1103P)^2^+0.6800P] where P=(Fo^2^+2Fc^2^)/3'
_refine_ls_weighting_scheme calc
_refine_ls_wR_factor_gt 0.1526
_refine_ls_wR_factor_ref 0.1676
_reflns_number_gt 3394
_reflns_number_total 4352
_reflns_threshold_expression I>2\s(I)
_cod_data_source_file ic3000284_si_001_09.cif
_cod_data_source_block 6a
_cod_original_cell_volume 1077.36(15)
_cod_database_code 4328707

loop_
_symmetry_equiv_pos_as_xyz
'x, y, z'
'-x, -y, -z'

loop_
_atom_site_label
_atom_site_type_symbol
_atom_site_fract_x
_atom_site_fract_y
_atom_site_fract_z
_atom_site_U_iso_or_equiv
_atom_site_adp_type
_atom_site_occupancy
_atom_site_symmetry_multiplicity
_atom_site_calc_flag
_atom_site_refinement_flags
_atom_site_disorder_assembly
_atom_site_disorder_group
Ni Ni 1.32393(5) 1.31474(5) 1.25669(4) 0.02308(19) Uani 1 1 d . . .
N1 N 1.0980(3) 1.2213(4) 1.2011(3) 0.0234(7) Uani 1 1 d . . .
S1 S 0.98817(11) 1.18408(12) 1.07196(9) 0.0279(3) Uani 1 1 d . . .
S2 S 0.85225(11) 1.00184(12) 1.08141(9) 0.0287(3) Uani 1 1 d . . .
N2 N 0.9372(4) 1.0232(4) 1.2139(3) 0.0272(8) Uani 1 1 d . . .
C1 C 1.0561(4) 1.1328(4) 1.2577(3) 0.0239(8) Uani 1 1 d . . .
C2 C 1.1517(4) 1.1648(4) 1.3761(3) 0.0252(8) Uani 1 1 d . . .
N4 N 1.0998(4) 1.1078(4) 1.4479(3) 0.0294(8) Uani 1 1 d . . .
C5 C 1.1907(5) 1.1451(5) 1.5544(4) 0.0341(10) Uani 1 1 d . . .
H5A H 1.1587 1.1079 1.6102 0.041 Uiso 1 1 calc R . .
C4 C 1.3288(5) 1.2358(5) 1.5852(4) 0.0345(10) Uani 1 1 d . . .
H4A H 1.3913 1.2619 1.6611 0.041 Uiso 1 1 calc R . .
C3 C 1.3733(5) 1.2873(5) 1.5026(4) 0.0282(9) Uani 1 1 d . . .
H3A H 1.4687 1.3485 1.5214 0.034 Uiso 1 1 calc R . .
N3 N 1.2849(3) 1.2530(4) 1.3960(3) 0.0239(7) Uani 1 1 d . . .
O21 O 1.3001(3) 1.5184(3) 1.3290(2) 0.0278(6) Uani 1 1 d . . .
C22 C 1.2469(4) 1.5853(4) 1.2681(4) 0.0264(9) Uani 1 1 d . . .
C23 C 1.2215(5) 1.5519(5) 1.1476(4) 0.0312(9) Uani 1 1 d . . .
H23A H 1.1685 1.6056 1.1122 0.037 Uiso 1 1 calc R . .
C24 C 1.2709(4) 1.4423(4) 1.0766(4) 0.0277(9) Uani 1 1 d . A .
O25 O 1.3272(3) 1.3492(3) 1.1040(2) 0.0266(6) Uani 1 1 d . . .
C25 C 1.2065(5) 1.7219(5) 1.3401(4) 0.0348(10) Uani 1 1 d . . .
C26 C 1.2548(5) 1.4313(5) 0.9489(4) 0.0340(10) Uani 1 1 d . . .
F21 F 1.0899(4) 1.6858(4) 1.3755(3) 0.0651(10) Uani 1 1 d . . .
F22 F 1.1780(5) 1.8068(4) 1.2797(3) 0.0740(12) Uani 1 1 d . . .
F23 F 1.3125(4) 1.8003(4) 1.4342(3) 0.0705(11) Uani 1 1 d . . .
F24A F 1.1337(7) 1.4618(11) 0.9071(6) 0.068(2) Uani 0.75 1 d P A 1
F25A F 1.2572(12) 1.3049(7) 0.8804(8) 0.074(4) Uani 0.75 1 d P A 1
F26A F 1.3600(6) 1.5285(8) 0.9400(7) 0.052(2) Uani 0.75 1 d P A 1
F24B F 1.333(5) 1.352(4) 0.896(3) 0.145(17) Uani 0.25 1 d P A 2
F25B F 1.292(6) 1.547(3) 0.934(2) 0.16(2) Uani 0.25 1 d P A 2
F26B F 1.131(3) 1.360(5) 0.8858(19) 0.131(15) Uani 0.25 1 d P A 2
O31 O 1.5419(3) 1.3878(3) 1.3207(2) 0.0287(6) Uani 1 1 d . . .
C32 C 1.6287(4) 1.3074(5) 1.3088(3) 0.0282(9) Uani 1 1 d . . .
C33 C 1.5964(5) 1.1568(5) 1.2549(4) 0.0315(10) Uani 1 1 d . . .
H33A H 1.6734 1.1102 1.2619 0.038 Uiso 1 1 calc R . .
C34 C 1.4581(4) 1.0711(4) 1.1915(3) 0.0258(9) Uani 1 1 d . . .
O35 O 1.3408(3) 1.1092(3) 1.1764(2) 0.0260(6) Uani 1 1 d . . .
C35 C 1.7899(5) 1.3904(6) 1.3571(4) 0.0375(11) Uani 1 1 d . . .
C36 C 1.4432(5) 0.9086(5) 1.1308(4) 0.0333(10) Uani 1 1 d . . .
F31 F 1.8322(4) 1.4476(7) 1.2838(3) 0.113(2) Uani 1 1 d . . .
F32 F 1.8766(3) 1.3057(4) 1.3741(3) 0.0756(13) Uani 1 1 d . . .
F33 F 1.8150(3) 1.4957(3) 1.4587(2) 0.0432(7) Uani 1 1 d . . .
F34 F 1.4900(4) 0.8471(3) 1.2059(3) 0.0689(11) Uani 1 1 d . . .
F35 F 1.3071(3) 0.8351(3) 1.0756(3) 0.0417(7) Uani 1 1 d . . .
F36 F 1.5171(4) 0.8847(3) 1.0488(3) 0.0665(10) Uani 1 1 d . . .

loop_
_atom_site_aniso_label
_atom_site_aniso_U_11
_atom_site_aniso_U_22
_atom_site_aniso_U_33
_atom_site_aniso_U_23
_atom_site_aniso_U_13
_atom_site_aniso_U_12
Ni 0.0223(3) 0.0205(3) 0.0244(3) 0.0063(2) 0.0041(2) 0.0048(2)
N1 0.0208(16) 0.0233(17) 0.0220(16) 0.0054(13) 0.0007(13) 0.0043(13)
S1 0.0254(5) 0.0284(6) 0.0266(5) 0.0094(4) 0.0020(4) 0.0039(4)
S2 0.0243(5) 0.0294(6) 0.0261(5) 0.0055(4) 0.0041(4) 0.0012(4)
N2 0.0280(18) 0.0252(18) 0.0248(18) 0.0060(14) 0.0053(14) 0.0046(14)
C1 0.0221(19) 0.0213(19) 0.028(2) 0.0053(16) 0.0095(16) 0.0081(15)
C2 0.026(2) 0.0200(19) 0.027(2) 0.0050(16) 0.0058(16) 0.0074(16)
N4 0.0341(19) 0.0240(18) 0.0304(19) 0.0096(15) 0.0088(15) 0.0078(15)
C5 0.037(2) 0.036(3) 0.028(2) 0.0129(19) 0.0064(19) 0.006(2)
C4 0.037(2) 0.034(2) 0.028(2) 0.0124(19) -0.0010(19) 0.006(2)
C3 0.026(2) 0.028(2) 0.025(2) 0.0069(17) 0.0007(16) 0.0049(17)
N3 0.0234(16) 0.0218(17) 0.0259(17) 0.0073(14) 0.0054(13) 0.0071(13)
O21 0.0289(15) 0.0228(14) 0.0270(15) 0.0053(12) 0.0052(12) 0.0035(12)
C22 0.0207(19) 0.023(2) 0.035(2) 0.0111(18) 0.0075(17) 0.0037(16)
C23 0.035(2) 0.023(2) 0.037(2) 0.0147(18) 0.0055(19) 0.0084(18)
C24 0.026(2) 0.022(2) 0.032(2) 0.0093(17) 0.0068(17) -0.0015(16)
O25 0.0279(14) 0.0244(15) 0.0267(15) 0.0098(12) 0.0055(12) 0.0049(12)
C25 0.036(2) 0.026(2) 0.043(3) 0.011(2) 0.012(2) 0.0096(19)
C26 0.038(2) 0.031(2) 0.031(2) 0.0112(19) 0.0050(19) 0.006(2)
F21 0.066(2) 0.0465(19) 0.089(3) 0.0128(18) 0.0495(19) 0.0196(17)
F22 0.138(4) 0.053(2) 0.068(2) 0.0333(18) 0.052(2) 0.065(2)
F23 0.058(2) 0.0385(18) 0.075(2) -0.0236(17) -0.0090(17) 0.0171(16)
F24A 0.037(3) 0.137(6) 0.044(4) 0.045(4) 0.009(3) 0.035(4)
F25A 0.159(10) 0.027(2) 0.028(3) 0.0058(19) 0.016(5) 0.018(4)
F26A 0.045(2) 0.066(6) 0.043(3) 0.029(3) 0.0119(19) -0.009(2)
F24B 0.24(4) 0.25(4) 0.062(18) 0.09(2) 0.10(2) 0.22(4)
F25B 0.41(6) 0.026(10) 0.043(13) 0.014(9) 0.06(3) 0.05(3)
F26B 0.084(17) 0.20(3) 0.032(10) 0.004(18) -0.019(10) -0.06(2)
O31 0.0244(14) 0.0250(15) 0.0302(15) 0.0059(12) 0.0019(12) 0.0021(12)
C32 0.024(2) 0.034(2) 0.024(2) 0.0079(18) 0.0064(16) 0.0037(18)
C33 0.027(2) 0.033(2) 0.030(2) 0.0038(18) 0.0048(17) 0.0139(18)
C34 0.030(2) 0.026(2) 0.025(2) 0.0111(17) 0.0086(17) 0.0101(17)
O35 0.0243(14) 0.0225(14) 0.0308(15) 0.0076(12) 0.0075(11) 0.0076(11)
C35 0.030(2) 0.040(3) 0.030(2) 0.002(2) 0.0048(19) 0.000(2)
C36 0.029(2) 0.029(2) 0.044(3) 0.015(2) 0.0087(19) 0.0087(18)
F31 0.049(2) 0.203(6) 0.059(2) 0.070(3) -0.0070(17) -0.056(3)
F32 0.0288(15) 0.058(2) 0.097(3) -0.026(2) -0.0037(16) 0.0202(15)
F33 0.0286(13) 0.0377(16) 0.0458(16) -0.0032(13) 0.0002(12) 0.0063(12)
F34 0.081(2) 0.0368(17) 0.072(2) 0.0220(17) -0.0259(19) 0.0143(17)
F35 0.0333(14) 0.0256(13) 0.0592(18) 0.0112(13) 0.0010(12) 0.0074(11)
F36 0.070(2) 0.0335(17) 0.091(3) 0.0009(17) 0.051(2) 0.0051(15)

loop_
_atom_type_symbol
_atom_type_description
_atom_type_scat_dispersion_real
_atom_type_scat_dispersion_imag
_atom_type_scat_source
C C 0.0033 0.0016 'International Tables Vol C Tables 4.2.6.8 and 6.1.1.4'
H H 0.0000 0.0000 'International Tables Vol C Tables 4.2.6.8 and 6.1.1.4'
N N 0.0061 0.0033 'International Tables Vol C Tables 4.2.6.8 and 6.1.1.4'
O O 0.0106 0.0060 'International Tables Vol C Tables 4.2.6.8 and 6.1.1.4'
F F 0.0171 0.0103 'International Tables Vol C Tables 4.2.6.8 and 6.1.1.4'
S S 0.1246 0.1234 'International Tables Vol C Tables 4.2.6.8 and 6.1.1.4'
Ni Ni 0.3393 1.1124 'International Tables Vol C Tables 4.2.6.8 and 6.1.1.4'

loop_
_geom_angle_atom_site_label_1
_geom_angle_atom_site_label_2
_geom_angle_atom_site_label_3
_geom_angle
O31 Ni O25 93.79(12)
O31 Ni O21 90.69(12)
O25 Ni O21 90.00(11)
O31 Ni O35 91.31(11)
O25 Ni O35 87.77(12)
O21 Ni O35 177.10(11)
O31 Ni N3 95.76(12)
O25 Ni N3 169.68(12)
O21 Ni N3 93.77(12)
O35 Ni N3 88.12(12)
O31 Ni N1 173.12(13)
O25 Ni N1 92.00(12)
O21 Ni N1 93.02(12)
O35 Ni N1 85.20(12)
N3 Ni N1 78.23(13)
C1 N1 S1 114.2(3)
C1 N1 Ni 111.7(3)
S1 N1 Ni 128.17(19)
N1 S1 S2 93.39(13)
N2 S2 S1 95.61(14)
C1 N2 S2 113.2(3)
N2 C1 N1 123.4(4)
N2 C1 C2 120.9(4)
N1 C1 C2 115.7(4)
N4 C2 N3 127.8(4)
N4 C2 C1 118.6(4)
N3 C2 C1 113.6(4)
C2 N4 C5 115.2(4)
N4 C5 C4 122.1(4)
N4 C5 H5A 118.9
C4 C5 H5A 118.9
C3 C4 C5 117.9(4)
C3 C4 H4A 121.1
C5 C4 H4A 121.1
N3 C3 C4 121.3(4)
N3 C3 H3A 119.3
C4 C3 H3A 119.3
C3 N3 C2 115.5(4)
C3 N3 Ni 129.2(3)
C2 N3 Ni 115.3(3)
C22 O21 Ni 122.2(3)
O21 C22 C23 128.5(4)
O21 C22 C25 113.6(4)
C23 C22 C25 117.9(4)
C22 C23 C24 122.3(4)
C22 C23 H23A 118.8
C24 C23 H23A 118.8
O25 C24 C23 128.2(4)
O25 C24 C26 114.9(4)
C23 C24 C26 116.9(4)
C24 O25 Ni 122.3(3)
F21 C25 F23 107.3(4)
F21 C25 F22 106.5(4)
F23 C25 F22 108.0(4)
F21 C25 C22 111.0(4)
F23 C25 C22 110.8(4)
F22 C25 C22 113.0(4)
F25B C26 F26B 111(3)
F25B C26 F25A 125.8(16)
F26B C26 F25A 69(2)
F25B C26 F24B 104(3)
F26B C26 F24B 100(2)
F25A C26 F24B 33(2)
F25B C26 F26A 32(2)
F26B C26 F26A 134.3(17)
F25A C26 F26A 107.4(7)
F24B C26 F26A 77(2)
F25B C26 F24A 74(2)
F26B C26 F24A 44(2)
F25A C26 F24A 108.5(6)
F24B C26 F24A 130.9(16)
F26A C26 F24A 105.0(6)
F25B C26 C24 115.5(13)
F26B C26 C24 112.2(13)
F25A C26 C24 113.4(5)
F24B C26 C24 113.3(14)
F26A C26 C24 110.7(5)
F24A C26 C24 111.5(5)
C32 O31 Ni 124.1(3)
O31 C32 C33 128.3(4)
O31 C32 C35 114.1(4)
C33 C32 C35 117.5(4)
C34 C33 C32 123.6(4)
C34 C33 H33A 118.2
C32 C33 H33A 118.2
O35 C34 C33 128.5(4)
O35 C34 C36 114.6(4)
C33 C34 C36 116.9(4)
C34 O35 Ni 123.4(3)
F31 C35 F33 108.1(5)
F31 C35 F32 107.1(5)
F33 C35 F32 106.0(4)
F31 C35 C32 109.9(4)
F33 C35 C32 112.4(4)
F32 C35 C32 113.0(4)
F34 C36 F35 107.0(4)
F34 C36 F36 107.8(4)
F35 C36 F36 105.2(4)
F34 C36 C34 111.9(4)
F35 C36 C34 112.6(3)
F36 C36 C34 112.0(4)

loop_
_geom_bond_atom_site_label_1
_geom_bond_atom_site_label_2
_geom_bond_distance
Ni O31 2.016(3)
Ni O25 2.026(3)
Ni O21 2.026(3)
Ni O35 2.036(3)
Ni N3 2.072(3)
Ni N1 2.101(3)
N1 C1 1.335(5)
N1 S1 1.643(3)
S1 S2 2.0837(15)
S2 N2 1.627(4)
N2 C1 1.325(5)
C1 C2 1.490(6)
C2 N4 1.314(6)
C2 N3 1.350(5)
N4 C5 1.344(6)
C5 C4 1.379(6)
C5 H5A 0.9500
C4 C3 1.377(6)
C4 H4A 0.9500
C3 N3 1.340(5)
C3 H3A 0.9500
O21 C22 1.253(5)
C22 C23 1.389(6)
C22 C25 1.541(6)
C23 C24 1.396(6)
C23 H23A 0.9500
C24 O25 1.258(5)
C24 C26 1.527(6)
C25 F21 1.308(6)
C25 F23 1.317(5)
C25 F22 1.323(6)
C26 F25B 1.22(3)
C26 F26B 1.25(2)
C26 F25A 1.292(9)
C26 F24B 1.30(3)
C26 F26A 1.313(8)
C26 F24A 1.317(7)
O31 C32 1.259(5)
C32 C33 1.390(6)
C32 C35 1.533(6)
C33 C34 1.386(6)
C33 H33A 0.9500
C34 O35 1.259(5)
C34 C36 1.529(6)
C35 F31 1.295(6)
C35 F33 1.315(5)
C35 F32 1.327(6)
C36 F34 1.321(5)
C36 F35 1.321(5)
C36 F36 1.330(6)

loop_
_geom_torsion_atom_site_label_1
_geom_torsion_atom_site_label_2
_geom_torsion_atom_site_label_3
_geom_torsion_atom_site_label_4
_geom_torsion
O31 Ni N1 C1 8.9(11)
O25 Ni N1 C1 156.3(3)
O21 Ni N1 C1 -113.6(3)
O35 Ni N1 C1 68.7(3)
N3 Ni N1 C1 -20.4(3)
O31 Ni N1 S1 -142.0(9)
O25 Ni N1 S1 5.4(2)
O21 Ni N1 S1 95.5(2)
O35 Ni N1 S1 -82.2(2)
N3 Ni N1 S1 -171.3(3)
C1 N1 S1 S2 -3.0(3)
Ni N1 S1 S2 147.3(2)
N1 S1 S2 N2 3.90(18)
S1 S2 N2 C1 -4.3(3)
S2 N2 C1 N1 3.2(5)
S2 N2 C1 C2 -177.2(3)
S1 N1 C1 N2 0.6(5)
Ni N1 C1 N2 -154.6(3)
S1 N1 C1 C2 -179.0(3)
Ni N1 C1 C2 25.8(4)
N2 C1 C2 N4 -16.5(6)
N1 C1 C2 N4 163.1(4)
N2 C1 C2 N3 164.1(3)
N1 C1 C2 N3 -16.3(5)
N3 C2 N4 C5 1.3(6)
C1 C2 N4 C5 -178.0(4)
C2 N4 C5 C4 -0.5(6)
N4 C5 C4 C3 -0.6(7)
C5 C4 C3 N3 1.2(7)
C4 C3 N3 C2 -0.5(6)
C4 C3 N3 Ni -179.9(3)
N4 C2 N3 C3 -0.8(6)
C1 C2 N3 C3 178.5(3)
N4 C2 N3 Ni 178.7(3)
C1 C2 N3 Ni -2.0(4)
O31 Ni N3 C3 14.6(4)
O25 Ni N3 C3 172.2(6)
O21 Ni N3 C3 -76.5(4)
O35 Ni N3 C3 105.7(4)
N1 Ni N3 C3 -168.8(4)
O31 Ni N3 C2 -164.8(3)
O25 Ni N3 C2 -7.2(8)
O21 Ni N3 C2 104.1(3)
O35 Ni N3 C2 -73.7(3)
N1 Ni N3 C2 11.8(3)
O31 Ni O21 C22 117.9(3)
O25 Ni O21 C22 24.1(3)
O35 Ni O21 C22 -16(2)
N3 Ni O21 C22 -146.3(3)
N1 Ni O21 C22 -67.9(3)
Ni O21 C22 C23 -13.2(6)
Ni O21 C22 C25 166.9(3)
O21 C22 C23 C24 -8.3(7)
C25 C22 C23 C24 171.6(4)
C22 C23 C24 O25 9.0(7)
C22 C23 C24 C26 -171.5(4)
C23 C24 O25 Ni 11.9(6)
C26 C24 O25 Ni -167.6(3)
O31 Ni O25 C24 -114.1(3)
O21 Ni O25 C24 -23.5(3)
O35 Ni O25 C24 154.7(3)
N3 Ni O25 C24 88.1(7)
N1 Ni O25 C24 69.6(3)
O21 C22 C25 F21 -73.0(5)
C23 C22 C25 F21 107.1(5)
O21 C22 C25 F23 46.1(5)
C23 C22 C25 F23 -133.8(4)
O21 C22 C25 F22 167.4(4)
C23 C22 C25 F22 -12.5(6)
O25 C24 C26 F25B -135(3)
C23 C24 C26 F25B 45(3)
O25 C24 C26 F26B 96(3)
C23 C24 C26 F26B -84(3)
O25 C24 C26 F25A 20.7(8)
C23 C24 C26 F25A -158.9(7)
O25 C24 C26 F24B -16(3)
C23 C24 C26 F24B 165(2)
O25 C24 C26 F26A -100.1(5)
C23 C24 C26 F26A 80.3(6)
O25 C24 C26 F24A 143.4(6)
C23 C24 C26 F24A -36.2(7)
O25 Ni O31 C32 -92.4(3)
O21 Ni O31 C32 177.6(3)
O35 Ni O31 C32 -4.6(3)
N3 Ni O31 C32 83.7(3)
N1 Ni O31 C32 54.9(11)
Ni O31 C32 C33 -2.1(6)
Ni O31 C32 C35 175.5(3)
O31 C32 C33 C34 8.1(7)
C35 C32 C33 C34 -169.4(4)
C32 C33 C34 O35 -3.8(7)
C32 C33 C34 C36 175.9(4)
C33 C34 O35 Ni -5.2(6)
C36 C34 O35 Ni 175.0(3)
O31 Ni O35 C34 7.9(3)
O25 Ni O35 C34 101.6(3)
O21 Ni O35 C34 141(2)
N3 Ni O35 C34 -87.8(3)
N1 Ni O35 C34 -166.2(3)
O31 C32 C35 F31 -78.2(5)
C33 C32 C35 F31 99.6(6)
O31 C32 C35 F33 42.3(6)
C33 C32 C35 F33 -139.9(4)
O31 C32 C35 F32 162.2(4)
C33 C32 C35 F32 -19.9(6)
O35 C34 C36 F34 -122.7(4)
C33 C34 C36 F34 57.5(5)
O35 C34 C36 F35 -2.1(5)
C33 C34 C36 F35 178.1(4)
O35 C34 C36 F36 116.2(4)
C33 C34 C36 F36 -63.6(5)
